data_4078256
loop_
_publ_author_name
'Merola, Joseph S.'
'Husebo, Trang Le'
'Matthews, Kelly E.'

_publ_section_title
;
 Aqueous Organometallic Chemistry ofmer-Ir(H)2(PMe3)3X Complexes
;
_journal_issue 10
_journal_name_full Organometallics
_journal_page_first 3920
_journal_paper_doi 10.1021/om300140f
_journal_volume 31
_journal_year 2012
_chemical_formula_moiety 'C22 H43 Ir O2 P3'
_chemical_formula_sum 'C22 H44 Ir O2 P3'
_chemical_formula_weight 625.68
_chemical_name_common 'Compound 9'
_chemical_name_systematic
;
 ? 
;
_space_group_crystal_system triclinic
_space_group_IT_number 2
_space_group_name_Hall '-P 1'
_space_group_name_H-M_alt 'P -1'
_symmetry_space_group_name_Hall '-P 1'
_symmetry_space_group_name_H-M 'P -1'
_atom_sites_solution_hydrogens geom
_atom_sites_solution_primary direct
_atom_sites_solution_secondary difmap
_audit_creation_date 2012-02-15
_audit_creation_method
;
  Olex2 1.1
  (compiled Nov  1 2011 20:42:30, GUI svn.r3906)
;
_cell_angle_alpha 84.08(4)
_cell_angle_beta 76.51(5)
_cell_angle_gamma 71.39(5)
_cell_formula_units_Z 2
_cell_length_a 8.489(7)
_cell_length_b 11.995(5)
_cell_length_c 14.916(7)
_cell_measurement_reflns_used 50
_cell_measurement_temperature 298
_cell_measurement_theta_max 20
_cell_measurement_theta_min 1.75
_cell_volume 1399.0(15)
_computing_cell_refinement 'Bruker XSCANS'
_computing_data_collection 'Bruker XSCANS'
_computing_data_reduction 'Bruker SHELXTL'
_computing_molecular_graphics
;
O. V. Dolomanov, L. J. Bourhis, R. J. Gildea, J. A. K. Howard and H. Puschmann,
OLEX2: a complete structure solution, refinement and analysis program.
J. Appl. Cryst. (2009). 42, 339-341.
;
_computing_publication_material
;
O. V. Dolomanov, L. J. Bourhis, R. J. Gildea, J. A. K. Howard and H. Puschmann,
OLEX2: a complete structure solution, refinement and analysis program.
J. Appl. Cryst. (2009). 42, 339-341.
;
_computing_structure_refinement 'Bruker SHELXTL'
_computing_structure_solution 'Bruker SHELXTL'
_diffrn_ambient_temperature 298
_diffrn_measured_fraction_theta_full 0.997
_diffrn_measured_fraction_theta_max 0.997
_diffrn_measurement_device_type 'Bruker P4'
_diffrn_measurement_method '\w scans'
_diffrn_radiation_monochromator graphite
_diffrn_radiation_type MoK\a
_diffrn_radiation_wavelength 0.71073
_diffrn_reflns_av_R_equivalents 0.0373
_diffrn_reflns_av_unetI/netI 0.0833
_diffrn_reflns_limit_h_max 10
_diffrn_reflns_limit_h_min 0
_diffrn_reflns_limit_k_max 14
_diffrn_reflns_limit_k_min -13
_diffrn_reflns_limit_l_max 17
_diffrn_reflns_limit_l_min -17
_diffrn_reflns_number 5272
_diffrn_reflns_theta_full 25.00
_diffrn_reflns_theta_max 25.00
_diffrn_reflns_theta_min 1.79
_diffrn_source 'sealed tube'
_diffrn_standards_decay_% 3
_diffrn_standards_interval_count 300
_diffrn_standards_number 3
_exptl_absorpt_coefficient_mu 4.957
_exptl_absorpt_correction_T_max 0.987
_exptl_absorpt_correction_T_min 0.772
_exptl_absorpt_correction_type psi-scan
_exptl_absorpt_process_details 'North, Phillips & Mathews, 1968'
_exptl_crystal_colour 'clear colourless'
_exptl_crystal_colour_lustre clear
_exptl_crystal_colour_primary colourless
_exptl_crystal_density_diffrn 1.485
_exptl_crystal_density_method 'not measured'
_exptl_crystal_description prism
_exptl_crystal_F_000 628
_exptl_crystal_size_max 0.3
_exptl_crystal_size_mid 0.2
_exptl_crystal_size_min 0.2
_refine_diff_density_max 1.272
_refine_diff_density_min -0.664
_refine_diff_density_rms 0.131
_refine_ls_extinction_method none
_refine_ls_goodness_of_fit_ref 1.005
_refine_ls_hydrogen_treatment constr
_refine_ls_matrix_type full
_refine_ls_number_parameters 264
_refine_ls_number_reflns 4907
_refine_ls_number_restraints 0
_refine_ls_restrained_S_all 1.005
_refine_ls_R_factor_all 0.0842
_refine_ls_R_factor_gt 0.0495
_refine_ls_shift/su_max 0.000
_refine_ls_shift/su_mean 0.000
_refine_ls_structure_factor_coef Fsqd
_refine_ls_weighting_details 'calc w=1/[\s^2^(Fo^2^)+(0.0419P)^2^+0.0000P] where P=(Fo^2^+2Fc^2^)/3'
_refine_ls_weighting_scheme calc
_refine_ls_wR_factor_gt 0.0882
_refine_ls_wR_factor_ref 0.0994
_reflns_number_gt 3572
_reflns_number_total 4907
_reflns_threshold_expression >2sigma(I)
_cod_data_source_file om300140f_si_003.cif
_cod_data_source_block tbutben
_cod_original_cell_volume 1399.0(14)
_cod_database_code 4078256

loop_
_space_group_symop_id
_space_group_symop_operation_xyz
1 'x, y, z'
2 '-x, -y, -z'

loop_
_atom_site_label
_atom_site_type_symbol
_atom_site_fract_x
_atom_site_fract_y
_atom_site_fract_z
_atom_site_U_iso_or_equiv
_atom_site_adp_type
_atom_site_occupancy
_atom_site_symmetry_multiplicity
_atom_site_calc_flag
_atom_site_refinement_flags
Ir1 Ir 0.20854(5) 0.25857(3) 0.23675(3) 0.04566(13) Uani 1 1 d .
P1 P 0.2250(3) 0.2793(2) 0.07869(17) 0.0604(7) Uani 1 1 d .
P2 P 0.3726(4) 0.3745(2) 0.2516(2) 0.0751(8) Uani 1 1 d .
P3 P 0.1543(3) 0.2072(2) 0.39154(16) 0.0547(6) Uani 1 1 d .
O1 O -0.0375(7) 0.3952(5) 0.2745(4) 0.0526(15) Uani 1 1 d .
O2 O 0.0070(9) 0.5310(5) 0.1674(5) 0.081(2) Uani 1 1 d .
C1 C 0.0798(12) 0.1402(8) 0.2247(6) 0.056(2) Uani 1 1 d .
H1 H -0.0369 0.1742 0.2306 0.068 Uiso 1 1 calc R
C1A C 0.3580(15) 0.1464(8) 0.0176(7) 0.094(4) Uani 1 1 d .
H1AA H 0.4756 0.1383 0.0136 0.141 Uiso 1 1 calc R
H1AB H 0.3368 0.1515 -0.0434 0.141 Uiso 1 1 calc R
H1AC H 0.3317 0.0792 0.0504 0.141 Uiso 1 1 calc R
C1B C 0.2994(15) 0.3912(9) 0.0044(7) 0.085(3) Uani 1 1 d .
H1BA H 0.2547 0.4649 0.0350 0.127 Uiso 1 1 calc R
H1BB H 0.2611 0.3998 -0.0523 0.127 Uiso 1 1 calc R
H1BC H 0.4214 0.3676 -0.0085 0.127 Uiso 1 1 calc R
C1C C 0.0206(13) 0.3039(9) 0.0485(7) 0.080(3) Uani 1 1 d .
H1CA H -0.0079 0.2317 0.0569 0.120 Uiso 1 1 calc R
H1CB H 0.0272 0.3307 -0.0148 0.120 Uiso 1 1 calc R
H1CC H -0.0655 0.3624 0.0874 0.120 Uiso 1 1 calc R
C2 C 0.1331(13) 0.0273(8) 0.2104(6) 0.064(3) Uani 1 1 d .
H2 H 0.2498 -0.0072 0.2043 0.077 Uiso 1 1 calc R
C2A C 0.510(2) 0.4169(19) 0.1531(11) 0.235(12) Uani 1 1 d .
H2AA H 0.5693 0.4634 0.1724 0.352 Uiso 1 1 calc R
H2AB H 0.4443 0.4622 0.1102 0.352 Uiso 1 1 calc R
H2AC H 0.5916 0.3477 0.1240 0.352 Uiso 1 1 calc R
C2B C 0.2656(19) 0.5150(9) 0.3071(13) 0.177(9) Uani 1 1 d .
H2BA H 0.2224 0.5736 0.2626 0.265 Uiso 1 1 calc R
H2BB H 0.3448 0.5381 0.3319 0.265 Uiso 1 1 calc R
H2BC H 0.1731 0.5075 0.3561 0.265 Uiso 1 1 calc R
C2C C 0.5349(13) 0.3048(10) 0.3186(9) 0.098(4) Uani 1 1 d .
H2CA H 0.4811 0.2884 0.3805 0.147 Uiso 1 1 calc R
H2CB H 0.6001 0.3567 0.3198 0.147 Uiso 1 1 calc R
H2CC H 0.6087 0.2326 0.2908 0.147 Uiso 1 1 calc R
C3 C 0.0385(15) -0.0568(9) 0.2020(7) 0.075(3) Uani 1 1 d .
C3A C 0.3062(15) 0.0750(10) 0.4272(8) 0.119(5) Uani 1 1 d .
H3AA H 0.3105 0.0094 0.3938 0.178 Uiso 1 1 calc R
H3AB H 0.2716 0.0601 0.4921 0.178 Uiso 1 1 calc R
H3AC H 0.4168 0.0857 0.4144 0.178 Uiso 1 1 calc R
C3B C -0.0476(14) 0.1764(11) 0.4329(7) 0.094(4) Uani 1 1 d .
H3BA H -0.1380 0.2420 0.4173 0.141 Uiso 1 1 calc R
H3BB H -0.0671 0.1640 0.4987 0.141 Uiso 1 1 calc R
H3BC H -0.0441 0.1071 0.4046 0.141 Uiso 1 1 calc R
C3C C 0.1245(15) 0.3130(10) 0.4772(7) 0.099(4) Uani 1 1 d .
H3CA H 0.2299 0.3285 0.4739 0.148 Uiso 1 1 calc R
H3CB H 0.0879 0.2818 0.5376 0.148 Uiso 1 1 calc R
H3CC H 0.0398 0.3849 0.4656 0.148 Uiso 1 1 calc R
C4 C 0.033(2) -0.1369(12) 0.2859(10) 0.160(7) Uani 1 1 d .
H4A H 0.1433 -0.1651 0.3008 0.240 Uiso 1 1 calc R
H4B H -0.0002 -0.2025 0.2740 0.240 Uiso 1 1 calc R
H4C H -0.0483 -0.0946 0.3369 0.240 Uiso 1 1 calc R
C5 C 0.140(2) -0.1334(14) 0.1215(12) 0.183(8) Uani 1 1 d .
H5A H 0.1419 -0.0860 0.0655 0.274 Uiso 1 1 calc R
H5B H 0.0882 -0.1928 0.1177 0.274 Uiso 1 1 calc R
H5C H 0.2540 -0.1703 0.1298 0.274 Uiso 1 1 calc R
C6 C -0.1369(18) 0.0037(11) 0.1878(14) 0.160(8) Uani 1 1 d .
H6A H -0.2038 0.0475 0.2414 0.239 Uiso 1 1 calc R
H6B H -0.1877 -0.0537 0.1780 0.239 Uiso 1 1 calc R
H6C H -0.1323 0.0564 0.1349 0.239 Uiso 1 1 calc R
C7 C -0.0752(11) 0.4988(8) 0.2374(6) 0.054(2) Uani 1 1 d .
C8 C -0.2341(10) 0.5841(7) 0.2890(6) 0.045(2) Uani 1 1 d .
C9 C -0.2924(12) 0.6959(8) 0.2508(7) 0.074(3) Uani 1 1 d .
H9 H -0.2347 0.7167 0.1938 0.088 Uiso 1 1 calc R
C10 C -0.4378(15) 0.7768(9) 0.2982(9) 0.094(4) Uani 1 1 d .
H10 H -0.4759 0.8525 0.2735 0.113 Uiso 1 1 calc R
C11 C -0.5242(14) 0.7459(10) 0.3800(9) 0.089(4) Uani 1 1 d .
H11 H -0.6237 0.7993 0.4104 0.107 Uiso 1 1 calc R
C12 C -0.4652(13) 0.6366(9) 0.4179(7) 0.077(3) Uani 1 1 d .
H12 H -0.5230 0.6163 0.4751 0.092 Uiso 1 1 calc R
C13 C -0.3219(12) 0.5565(8) 0.3728(7) 0.059(2) Uani 1 1 d .
H13 H -0.2835 0.4820 0.3995 0.071 Uiso 1 1 calc R

loop_
_atom_site_aniso_label
_atom_site_aniso_U_11
_atom_site_aniso_U_22
_atom_site_aniso_U_33
_atom_site_aniso_U_23
_atom_site_aniso_U_13
_atom_site_aniso_U_12
Ir1 0.0460(2) 0.03609(18) 0.0503(2) 0.00140(13) -0.00415(15) -0.01139(14)
P1 0.0724(18) 0.0462(14) 0.0516(15) -0.0019(11) 0.0020(13) -0.0136(13)
P2 0.074(2) 0.0651(18) 0.099(2) 0.0161(16) -0.0268(17) -0.0386(16)
P3 0.0594(16) 0.0495(14) 0.0508(14) -0.0002(11) -0.0112(12) -0.0114(12)
O1 0.049(4) 0.039(3) 0.059(4) -0.003(3) 0.000(3) -0.006(3)
O2 0.084(5) 0.057(4) 0.068(5) 0.014(3) 0.013(4) 0.000(4)
C1 0.060(6) 0.053(6) 0.051(6) 0.000(4) -0.005(5) -0.015(5)
C1A 0.120(10) 0.064(7) 0.068(7) -0.020(6) 0.010(7) -0.003(7)
C1B 0.111(9) 0.073(7) 0.064(7) 0.007(6) -0.002(6) -0.036(7)
C1C 0.110(9) 0.084(7) 0.060(7) 0.013(6) -0.036(6) -0.038(7)
C2 0.081(7) 0.059(6) 0.055(6) 0.005(5) -0.013(5) -0.028(6)
C2A 0.26(2) 0.44(3) 0.146(15) 0.119(18) -0.080(15) -0.31(3)
C2B 0.156(14) 0.044(7) 0.37(3) -0.021(11) -0.160(17) -0.012(8)
C2C 0.067(8) 0.097(9) 0.137(11) -0.017(8) -0.033(7) -0.023(7)
C3 0.106(9) 0.063(7) 0.069(7) 0.006(6) -0.022(6) -0.045(7)
C3A 0.112(10) 0.099(9) 0.091(9) 0.039(7) -0.014(8) 0.024(8)
C3B 0.107(9) 0.132(10) 0.053(6) 0.000(6) 0.005(6) -0.067(8)
C3C 0.113(10) 0.121(10) 0.069(7) -0.038(7) 0.003(7) -0.052(8)
C4 0.29(2) 0.136(12) 0.141(13) 0.057(11) -0.101(14) -0.166(15)
C5 0.25(2) 0.167(16) 0.175(16) -0.097(14) 0.010(15) -0.128(15)
C6 0.114(12) 0.069(9) 0.33(3) -0.001(11) -0.113(14) -0.031(8)
C7 0.055(6) 0.047(5) 0.054(6) -0.002(5) -0.008(5) -0.009(5)
C8 0.039(5) 0.040(5) 0.057(6) -0.011(4) -0.008(4) -0.010(4)
C9 0.068(7) 0.060(6) 0.081(7) 0.008(5) -0.006(6) -0.012(5)
C10 0.083(8) 0.047(6) 0.117(10) 0.003(6) 0.001(8) 0.011(6)
C11 0.066(7) 0.068(8) 0.119(10) -0.026(7) 0.014(7) -0.016(6)
C12 0.076(8) 0.069(7) 0.077(7) -0.016(6) 0.014(6) -0.026(6)
C13 0.061(6) 0.049(5) 0.066(6) -0.001(5) -0.009(5) -0.017(5)

loop_
_atom_type_symbol
_atom_type_description
_atom_type_scat_dispersion_real
_atom_type_scat_dispersion_imag
_atom_type_scat_source
C C 0.0033 0.0016 'International Tables Vol C Tables 4.2.6.8 and 6.1.1.4'
H H 0.0000 0.0000 'International Tables Vol C Tables 4.2.6.8 and 6.1.1.4'
O O 0.0106 0.0060 'International Tables Vol C Tables 4.2.6.8 and 6.1.1.4'
P P 0.1023 0.0942 'International Tables Vol C Tables 4.2.6.8 and 6.1.1.4'
Ir Ir -1.4442 7.9887 'International Tables Vol C Tables 4.2.6.8 and 6.1.1.4'

loop_
_geom_angle_atom_site_label_1
_geom_angle_atom_site_label_2
_geom_angle_atom_site_label_3
_geom_angle
P2 Ir1 P1 99.62(11)
P3 Ir1 P1 165.83(9)
P3 Ir1 P2 94.53(11)
O1 Ir1 P1 95.87(17)
O1 Ir1 P2 95.75(17)
O1 Ir1 P3 83.31(17)
C1 Ir1 P1 81.7(2)
C1 Ir1 P2 174.7(3)
C1 Ir1 P3 84.2(2)
C1 Ir1 O1 89.3(3)
C1A P1 Ir1 112.8(4)
C1A P1 C1B 100.8(5)
C1B P1 Ir1 124.6(4)
C1C P1 Ir1 112.6(3)
C1C P1 C1A 102.8(5)
C1C P1 C1B 100.4(5)
C2A P2 Ir1 121.1(6)
C2A P2 C2B 100.9(9)
C2A P2 C2C 96.9(7)
C2B P2 Ir1 118.1(5)
C2B P2 C2C 102.1(6)
C2C P2 Ir1 114.2(4)
C3A P3 Ir1 115.7(4)
C3A P3 C3B 102.7(6)
C3B P3 Ir1 114.1(4)
C3C P3 Ir1 120.1(4)
C3C P3 C3A 104.0(6)
C3C P3 C3B 97.4(5)
C7 O1 Ir1 124.8(5)
Ir1 C1 H1 114.0
C2 C1 Ir1 131.9(8)
C2 C1 H1 114.0
P1 C1A H1AA 109.5
P1 C1A H1AB 109.5
P1 C1A H1AC 109.5
H1AA C1A H1AB 109.5
H1AA C1A H1AC 109.5
H1AB C1A H1AC 109.5
P1 C1B H1BA 109.5
P1 C1B H1BB 109.5
P1 C1B H1BC 109.5
H1BA C1B H1BB 109.5
H1BA C1B H1BC 109.5
H1BB C1B H1BC 109.5
P1 C1C H1CA 109.5
P1 C1C H1CB 109.5
P1 C1C H1CC 109.5
H1CA C1C H1CB 109.5
H1CA C1C H1CC 109.5
H1CB C1C H1CC 109.5
C1 C2 H2 114.4
C1 C2 C3 131.2(10)
C3 C2 H2 114.4
P2 C2A H2AA 109.5
P2 C2A H2AB 109.5
P2 C2A H2AC 109.5
H2AA C2A H2AB 109.5
H2AA C2A H2AC 109.5
H2AB C2A H2AC 109.5
P2 C2B H2BA 109.5
P2 C2B H2BB 109.5
P2 C2B H2BC 109.5
H2BA C2B H2BB 109.5
H2BA C2B H2BC 109.5
H2BB C2B H2BC 109.5
P2 C2C H2CA 109.5
P2 C2C H2CB 109.5
P2 C2C H2CC 109.5
H2CA C2C H2CB 109.5
H2CA C2C H2CC 109.5
H2CB C2C H2CC 109.5
C4 C3 C2 109.7(9)
C4 C3 C5 106.7(12)
C5 C3 C2 107.5(10)
C6 C3 C2 113.1(9)
C6 C3 C4 110.0(12)
C6 C3 C5 109.6(12)
P3 C3A H3AA 109.5
P3 C3A H3AB 109.5
P3 C3A H3AC 109.5
H3AA C3A H3AB 109.5
H3AA C3A H3AC 109.5
H3AB C3A H3AC 109.5
P3 C3B H3BA 109.5
P3 C3B H3BB 109.5
P3 C3B H3BC 109.5
H3BA C3B H3BB 109.5
H3BA C3B H3BC 109.5
H3BB C3B H3BC 109.5
P3 C3C H3CA 109.5
P3 C3C H3CB 109.5
P3 C3C H3CC 109.5
H3CA C3C H3CB 109.5
H3CA C3C H3CC 109.5
H3CB C3C H3CC 109.5
C3 C4 H4A 109.5
C3 C4 H4B 109.5
C3 C4 H4C 109.5
H4A C4 H4B 109.5
H4A C4 H4C 109.5
H4B C4 H4C 109.5
C3 C5 H5A 109.5
C3 C5 H5B 109.5
C3 C5 H5C 109.5
H5A C5 H5B 109.5
H5A C5 H5C 109.5
H5B C5 H5C 109.5
C3 C6 H6A 109.5
C3 C6 H6B 109.5
C3 C6 H6C 109.5
H6A C6 H6B 109.5
H6A C6 H6C 109.5
H6B C6 H6C 109.5
O1 C7 C8 114.4(8)
O2 C7 O1 125.5(8)
O2 C7 C8 120.0(8)
C9 C8 C7 118.7(8)
C13 C8 C7 122.6(8)
C13 C8 C9 118.6(8)
C8 C9 H9 120.2
C8 C9 C10 119.6(9)
C10 C9 H9 120.2
C9 C10 H10 119.8
C11 C10 C9 120.3(10)
C11 C10 H10 119.8
C10 C11 H11 120.1
C10 C11 C12 119.9(10)
C12 C11 H11 120.1
C11 C12 H12 119.7
C11 C12 C13 120.5(10)
C13 C12 H12 119.7
C8 C13 H13 119.5
C12 C13 C8 121.0(9)
C12 C13 H13 119.5

loop_
_geom_bond_atom_site_label_1
_geom_bond_atom_site_label_2
_geom_bond_distance
Ir1 P1 2.321(3)
Ir1 P2 2.316(3)
Ir1 P3 2.305(3)
Ir1 O1 2.196(5)
Ir1 C1 2.092(9)
P1 C1A 1.822(9)
P1 C1B 1.826(9)
P1 C1C 1.820(10)
P2 C2A 1.792(14)
P2 C2B 1.820(13)
P2 C2C 1.825(11)
P3 C3A 1.816(10)
P3 C3B 1.821(10)
P3 C3C 1.813(10)
O1 C7 1.280(9)
O2 C7 1.215(10)
C1 H1 0.9300
C1 C2 1.307(11)
C1A H1AA 0.9600
C1A H1AB 0.9600
C1A H1AC 0.9600
C1B H1BA 0.9600
C1B H1BB 0.9600
C1B H1BC 0.9600
C1C H1CA 0.9600
C1C H1CB 0.9600
C1C H1CC 0.9600
C2 H2 0.9300
C2 C3 1.506(13)
C2A H2AA 0.9600
C2A H2AB 0.9600
C2A H2AC 0.9600
C2B H2BA 0.9600
C2B H2BB 0.9600
C2B H2BC 0.9600
C2C H2CA 0.9600
C2C H2CB 0.9600
C2C H2CC 0.9600
C3 C4 1.499(14)
C3 C5 1.506(16)
C3 C6 1.487(15)
C3A H3AA 0.9600
C3A H3AB 0.9600
C3A H3AC 0.9600
C3B H3BA 0.9600
C3B H3BB 0.9600
C3B H3BC 0.9600
C3C H3CA 0.9600
C3C H3CB 0.9600
C3C H3CC 0.9600
C4 H4A 0.9600
C4 H4B 0.9600
C4 H4C 0.9600
C5 H5A 0.9600
C5 H5B 0.9600
C5 H5C 0.9600
C6 H6A 0.9600
C6 H6B 0.9600
C6 H6C 0.9600
C7 C8 1.502(11)
C8 C9 1.385(12)
C8 C13 1.366(12)
C9 H9 0.9300
C9 C10 1.391(13)
C10 H10 0.9300
C10 C11 1.352(15)
C11 H11 0.9300
C11 C12 1.360(14)
C12 H12 0.9300
C12 C13 1.364(12)
C13 H13 0.9300
